data_4328734
loop_
_publ_author_name
'Chao Fang'
'Qi-Kui Liu'
'Jian-Ping Ma'
'Yu-Bin Dong'

_publ_section_title
;
 Independent 1D Nanosized Metal-Organic Tube: Anion Exchange, Separation,
 and Anion-Responsive Luminescence
;
_journal_name_full 'Inorganic Chemistry'
_journal_page_first 3923
_journal_page_last 3925
_journal_paper_doi 10.1021/ic201765u
_journal_volume 51
_journal_year 2012
_chemical_formula_sum 'C55 H48 Ag2 Cl2 N8 O9.5'
_chemical_formula_weight 1259.65
_chemical_name_systematic
; 
 ? 
;
_space_group_IT_number 68
_symmetry_cell_setting orthorhombic
_symmetry_space_group_name_Hall '-C 2a 2ac'
_symmetry_space_group_name_H-M 'C c c a :2'
_atom_sites_solution_hydrogens geom
_atom_sites_solution_primary direct
_atom_sites_solution_secondary difmap
_audit_creation_method SHELXL-97
_cell_angle_alpha 90.00
_cell_angle_beta 90.00
_cell_angle_gamma 90.00
_cell_formula_units_Z 8
_cell_length_a 22.456(4)
_cell_length_b 29.527(6)
_cell_length_c 16.123(3)
_cell_measurement_reflns_used 4269
_cell_measurement_temperature 173(2)
_cell_measurement_theta_max 23.434
_cell_measurement_theta_min 2.276
_cell_volume 10690(4)
_computing_cell_refinement 'Bruker SMART'
_computing_data_collection 'Bruker SMART'
_computing_data_reduction 'Bruker SAINT'
_computing_molecular_graphics 'Bruker SHELXTL'
_computing_publication_material 'Bruker SHELXTL'
_computing_structure_refinement 'SHELXL-97 (Sheldrick, 1997)'
_computing_structure_solution 'SHELXS-97 (Sheldrick, 1990)'
_diffrn_ambient_temperature 173(2)
_diffrn_measured_fraction_theta_full 1.000
_diffrn_measured_fraction_theta_max 1.000
_diffrn_measurement_device_type 'CCD area detector'
_diffrn_measurement_method 'phi and omega scans'
_diffrn_radiation_monochromator graphite
_diffrn_radiation_source 'fine-focus sealed tube'
_diffrn_radiation_type MoK\a
_diffrn_radiation_wavelength 0.71073
_diffrn_reflns_av_R_equivalents 0.0564
_diffrn_reflns_av_sigmaI/netI 0.0456
_diffrn_reflns_limit_h_max 27
_diffrn_reflns_limit_h_min -27
_diffrn_reflns_limit_k_max 35
_diffrn_reflns_limit_k_min -31
_diffrn_reflns_limit_l_max 17
_diffrn_reflns_limit_l_min -19
_diffrn_reflns_number 27258
_diffrn_reflns_theta_full 25.60
_diffrn_reflns_theta_max 25.60
_diffrn_reflns_theta_min 1.38
_exptl_absorpt_coefficient_mu 0.898
_exptl_absorpt_correction_T_max 0.9155
_exptl_absorpt_correction_T_min 0.7381
_exptl_absorpt_correction_type multi-scan
_exptl_absorpt_process_details sadabs
_exptl_crystal_colour colourless
_exptl_crystal_density_diffrn 1.565
_exptl_crystal_description block
_exptl_crystal_F_000 5104
_exptl_crystal_size_max 0.36
_exptl_crystal_size_mid 0.12
_exptl_crystal_size_min 0.10
_refine_diff_density_max 1.093
_refine_diff_density_min -0.399
_refine_diff_density_rms 0.081
_refine_ls_extinction_method none
_refine_ls_goodness_of_fit_ref 1.045
_refine_ls_hydrogen_treatment constr
_refine_ls_matrix_type full
_refine_ls_number_parameters 403
_refine_ls_number_reflns 5039
_refine_ls_number_restraints 0
_refine_ls_restrained_S_all 1.045
_refine_ls_R_factor_all 0.0959
_refine_ls_R_factor_gt 0.0566
_refine_ls_shift/su_max 0.001
_refine_ls_shift/su_mean 0.000
_refine_ls_structure_factor_coef Fsqd
_refine_ls_weighting_details 'calc w=1/[\s^2^(Fo^2^)+(0.0610P)^2^+17.6476P] where P=(Fo^2^+2Fc^2^)/3'
_refine_ls_weighting_scheme calc
_refine_ls_wR_factor_gt 0.1257
_refine_ls_wR_factor_ref 0.1439
_reflns_number_gt 3131
_reflns_number_total 5039
_reflns_threshold_expression >2sigma(I)
_cod_data_source_file ic201765u_si_002_2.cif
_cod_data_source_block 2
_cod_original_sg_symbol_H-M 'C c c a'
_cod_original_formula_sum 'C55 H48 Ag2 Cl2 N8 O9.50'
_cod_database_code 4328734

loop_
_symmetry_equiv_pos_as_xyz
'x, y, z'
'-x+1/2, -y, z'
'-x, y, -z+1/2'
'x+1/2, -y, -z+1/2'
'x+1/2, y+1/2, z'
'-x+1, -y+1/2, z'
'-x+1/2, y+1/2, -z+1/2'
'x+1, -y+1/2, -z+1/2'
'-x, -y, -z'
'x-1/2, y, -z'
'x, -y, z-1/2'
'-x-1/2, y, z-1/2'
'-x+1/2, -y+1/2, -z'
'x, y+1/2, -z'
'x+1/2, -y+1/2, z-1/2'
'-x, y+1/2, z-1/2'

loop_
_atom_site_label
_atom_site_type_symbol
_atom_site_fract_x
_atom_site_fract_y
_atom_site_fract_z
_atom_site_U_iso_or_equiv
_atom_site_adp_type
_atom_site_occupancy
_atom_site_symmetry_multiplicity
_atom_site_calc_flag
_atom_site_refinement_flags
_atom_site_disorder_assembly
_atom_site_disorder_group
Ag1 Ag 1.0000 0.450895(19) 1.2500 0.0609(2) Uani 1 2 d S . .
Ag2 Ag 0.74871(2) 0.2500 0.7500 0.05078(19) Uani 1 2 d S . .
C1 C 0.9374(3) 0.37434(17) 1.1406(4) 0.0662(17) Uani 1 1 d . . .
H1 H 0.9756 0.3606 1.1423 0.079 Uiso 1 1 calc R . .
C2 C 0.8973(2) 0.35901(17) 1.0832(4) 0.0579(14) Uani 1 1 d . . .
H2 H 0.9080 0.3353 1.0463 0.069 Uiso 1 1 calc R . .
C3 C 0.8413(2) 0.37830(16) 1.0791(4) 0.0560(14) Uani 1 1 d . . .
C4 C 0.8287(3) 0.41194(18) 1.1374(4) 0.0682(17) Uani 1 1 d . . .
H4 H 0.7902 0.4251 1.1392 0.082 Uiso 1 1 calc R . .
C5 C 0.8710(3) 0.42600(19) 1.1915(4) 0.0705(18) Uani 1 1 d . . .
H5 H 0.8615 0.4499 1.2286 0.085 Uiso 1 1 calc R . .
C6 C 0.7969(3) 0.36375(17) 1.0177(3) 0.0550(14) Uani 1 1 d . . .
C7 C 0.7919(3) 0.31868(18) 0.9929(3) 0.0559(14) Uani 1 1 d . . .
H7 H 0.8190 0.2969 1.0144 0.067 Uiso 1 1 calc R . .
C8 C 0.7490(2) 0.30521(18) 0.9388(3) 0.0547(13) Uani 1 1 d . . .
H8 H 0.7468 0.2743 0.9230 0.066 Uiso 1 1 calc R . .
C9 C 0.7080(2) 0.33619(19) 0.9057(3) 0.0554(14) Uani 1 1 d . . .
C10 C 0.7129(3) 0.3811(2) 0.9289(4) 0.0674(17) Uani 1 1 d . . .
H10 H 0.6855 0.4027 0.9078 0.081 Uiso 1 1 calc R . .
C11 C 0.7567(3) 0.3947(2) 0.9817(4) 0.0697(18) Uani 1 1 d . . .
H11 H 0.7602 0.4260 0.9946 0.084 Uiso 1 1 calc R . .
C12 C 0.6603(3) 0.3219(2) 0.8509(4) 0.0644(16) Uani 1 1 d . . .
H12 H 0.6246 0.3393 0.8501 0.077 Uiso 1 1 calc R . .
C13 C 0.6115(2) 0.2747(2) 0.7557(4) 0.0715(18) Uani 1 1 d . . .
H13A H 0.6126 0.2899 0.7009 0.086 Uiso 1 1 calc R . .
H13B H 0.5747 0.2842 0.7846 0.086 Uiso 1 1 calc R . .
C14 C 0.8448(2) 0.20151(16) 0.8670(3) 0.0461(12) Uani 1 1 d . . .
H14 H 0.8516 0.2319 0.8837 0.055 Uiso 1 1 calc R . .
C15 C 0.8739(2) 0.16745(17) 0.9095(3) 0.0445(12) Uani 1 1 d . . .
H15 H 0.8997 0.1748 0.9542 0.053 Uiso 1 1 calc R . .
C16 C 0.8656(2) 0.12248(16) 0.8869(3) 0.0419(11) Uani 1 1 d . . .
C17 C 0.8295(2) 0.11503(18) 0.8183(3) 0.0537(13) Uani 1 1 d . . .
H17 H 0.8238 0.0851 0.7980 0.064 Uiso 1 1 calc R . .
C18 C 0.8018(2) 0.15099(19) 0.7796(3) 0.0545(14) Uani 1 1 d . . .
H18 H 0.7772 0.1448 0.7330 0.065 Uiso 1 1 calc R . .
C19 C 0.8903(2) 0.08480(16) 0.9367(3) 0.0452(12) Uani 1 1 d . . .
C20 C 0.9372(2) 0.09170(18) 0.9921(3) 0.0577(15) Uani 1 1 d . . .
H20 H 0.9573 0.1200 0.9929 0.069 Uiso 1 1 calc R . .
C21 C 0.9547(3) 0.05777(18) 1.0454(4) 0.0646(16) Uani 1 1 d . . .
H21 H 0.9866 0.0632 1.0830 0.078 Uiso 1 1 calc R . .
C22 C 0.9269(3) 0.01610(17) 1.0455(3) 0.0575(15) Uani 1 1 d . . .
C23 C 0.8828(3) 0.00830(17) 0.9867(3) 0.0610(16) Uani 1 1 d . . .
H23 H 0.8649 -0.0208 0.9832 0.073 Uiso 1 1 calc R . .
C24 C 0.8648(2) 0.04195(17) 0.9337(3) 0.0530(13) Uani 1 1 d . . .
H24 H 0.8344 0.0359 0.8943 0.064 Uiso 1 1 calc R . .
C25 C 0.9411(3) -0.01989(19) 1.1055(4) 0.080(2) Uani 1 1 d . . .
H25 H 0.9287 -0.0499 1.0928 0.096 Uiso 1 1 calc R . .
C26 C 0.9761(5) -0.0525(2) 1.2270(5) 0.137(4) Uani 1 1 d . . .
H26A H 0.9410 -0.0544 1.2640 0.164 Uiso 1 1 calc R . .
H26B H 0.9765 -0.0802 1.1925 0.164 Uiso 1 1 calc R . .
C28 C 0.0790(8) 0.1609(7) 0.8364(12) 0.133(7) Uani 0.50 1 d P A 1
H28A H 0.0986 0.1897 0.8488 0.199 Uiso 0.50 1 calc PR A 1
H28B H 0.0679 0.1600 0.7776 0.199 Uiso 0.50 1 calc PR A 1
H28C H 0.1064 0.1359 0.8485 0.199 Uiso 0.50 1 calc PR A 1
C29 C 0.0301(11) 0.1874(8) 0.8044(14) 0.123(6) Uani 0.50 1 d P B 2
C30 C 0.0283(8) 0.2338(6) 0.7789(11) 0.118(6) Uani 0.50 1 d P . 2
Cl1 Cl 0.0000 0.2500 0.03769(12) 0.0594(5) Uani 1 2 d S . .
Cl2 Cl 0.2500 0.0000 0.79385(15) 0.0623(5) Uani 1 2 d S . .
N1 N 0.9257(2) 0.40780(14) 1.1951(3) 0.0662(13) Uani 1 1 d . . .
N2 N 0.66366(18) 0.28792(17) 0.8045(3) 0.0570(12) Uani 1 1 d . . .
N3 N 0.80742(17) 0.19415(14) 0.8040(2) 0.0476(10) Uani 1 1 d . . .
N4 N 0.9683(3) -0.01355(15) 1.1723(3) 0.0815(17) Uani 1 1 d . . .
O1 O 0.0391(17) 0.2359(10) -0.0225(14) 0.118(9) Uani 0.48(4) 1 d P C 1
O2 O 0.0194(6) 0.2939(5) 0.0619(16) 0.076(5) Uani 0.48(4) 1 d P C 1
O3 O 0.0010(12) 0.2216(10) 0.106(2) 0.110(12) Uani 0.52(4) 1 d P . 2
O4 O 0.0594(12) 0.2443(9) 0.004(2) 0.120(10) Uani 0.52(4) 1 d P C 2
O5 O 0.2500 0.0000 0.7050(4) 0.0895(19) Uani 1 2 d S . .
O6 O 0.3057(6) -0.0208(6) 0.8127(9) 0.140(5) Uani 0.50 1 d P . .
O7 O 0.2970(5) 0.0167(6) 0.8373(7) 0.103(4) Uani 0.50 1 d P . .
O8 O 0.2581(8) 0.0475(3) 0.8085(6) 0.109(4) Uani 0.50 1 d P . .
O9 O 0.0302(7) 0.1567(6) 0.8830(10) 0.170(7) Uani 0.50 1 d P A 1
H9 H 0.0021 0.1468 0.8538 0.255 Uiso 0.50 1 calc PR A 1
O10 O 0.0000 0.1582(7) 0.7500 0.195(13) Uani 0.50 2 d SP . 2

loop_
_atom_site_aniso_label
_atom_site_aniso_U_11
_atom_site_aniso_U_22
_atom_site_aniso_U_33
_atom_site_aniso_U_23
_atom_site_aniso_U_13
_atom_site_aniso_U_12
Ag1 0.0836(5) 0.0417(3) 0.0574(4) 0.000 0.0069(3) 0.000
Ag2 0.0471(3) 0.0505(3) 0.0547(4) 0.0113(3) 0.000 0.000
C1 0.059(4) 0.037(3) 0.103(5) -0.005(3) 0.022(4) 0.000(3)
C2 0.061(3) 0.036(3) 0.077(4) -0.005(3) 0.015(3) -0.004(3)
C3 0.058(3) 0.035(3) 0.075(4) 0.003(3) 0.022(3) -0.004(3)
C4 0.063(4) 0.039(3) 0.103(5) -0.010(3) 0.032(4) 0.001(3)
C5 0.066(4) 0.047(3) 0.098(5) -0.022(3) 0.033(4) -0.007(3)
C6 0.062(3) 0.040(3) 0.063(4) 0.006(3) 0.027(3) 0.007(3)
C7 0.067(4) 0.043(3) 0.058(4) 0.008(2) 0.015(3) 0.012(3)
C8 0.063(3) 0.049(3) 0.052(3) 0.005(3) 0.013(3) 0.007(3)
C9 0.060(3) 0.057(4) 0.049(3) 0.013(3) 0.022(3) 0.017(3)
C10 0.072(4) 0.060(4) 0.071(4) 0.013(3) 0.020(4) 0.023(3)
C11 0.074(4) 0.043(3) 0.092(5) 0.005(3) 0.027(4) 0.014(3)
C12 0.059(4) 0.080(4) 0.055(4) 0.018(3) 0.016(3) 0.019(3)
C13 0.050(3) 0.106(5) 0.058(3) 0.023(4) 0.010(3) 0.016(3)
C14 0.049(3) 0.037(3) 0.052(3) 0.003(2) 0.008(3) 0.000(2)
C15 0.045(3) 0.051(3) 0.038(3) 0.002(2) -0.002(2) -0.001(2)
C16 0.040(3) 0.048(3) 0.037(3) -0.003(2) -0.005(2) 0.003(2)
C17 0.059(3) 0.048(3) 0.055(3) -0.009(3) -0.014(3) 0.007(3)
C18 0.057(3) 0.059(4) 0.047(3) -0.004(3) -0.016(3) 0.005(3)
C19 0.048(3) 0.043(3) 0.044(3) -0.009(2) -0.006(2) 0.007(2)
C20 0.063(3) 0.046(3) 0.064(4) 0.004(3) -0.022(3) -0.002(3)
C21 0.081(4) 0.046(3) 0.067(4) 0.001(3) -0.033(3) -0.004(3)
C22 0.084(4) 0.042(3) 0.046(3) -0.003(2) -0.016(3) 0.001(3)
C23 0.088(4) 0.041(3) 0.054(4) -0.007(3) -0.019(3) -0.002(3)
C24 0.061(3) 0.044(3) 0.053(3) -0.011(2) -0.013(3) 0.001(3)
C25 0.136(6) 0.040(3) 0.063(4) 0.003(3) -0.037(4) -0.010(4)
C26 0.261(12) 0.043(4) 0.107(7) 0.009(4) -0.106(7) -0.020(5)
C28 0.097(13) 0.17(2) 0.132(16) -0.048(14) 0.043(13) -0.055(13)
C29 0.126(16) 0.118(17) 0.124(17) 0.026(14) 0.035(14) 0.003(14)
C30 0.147(16) 0.090(13) 0.118(16) 0.011(9) 0.007(11) 0.023(10)
Cl1 0.0740(13) 0.0458(10) 0.0585(12) 0.000 0.000 0.0173(11)
Cl2 0.0677(13) 0.0520(12) 0.0672(14) 0.000 0.000 -0.0064(11)
N1 0.069(3) 0.037(3) 0.092(4) -0.013(2) 0.022(3) -0.010(2)
N2 0.043(3) 0.070(3) 0.057(3) 0.018(3) 0.009(2) 0.005(2)
N3 0.045(2) 0.053(3) 0.045(3) 0.006(2) -0.004(2) 0.005(2)
N4 0.149(5) 0.043(3) 0.053(3) 0.006(2) -0.045(3) -0.004(3)
O1 0.15(2) 0.124(14) 0.081(10) -0.016(9) 0.032(11) 0.035(13)
O2 0.065(7) 0.070(7) 0.093(11) -0.018(7) 0.015(7) -0.012(5)
O3 0.092(13) 0.120(15) 0.119(17) 0.068(14) 0.044(13) 0.038(12)
O4 0.092(12) 0.093(12) 0.18(2) 0.074(14) 0.066(14) 0.017(9)
O5 0.108(5) 0.098(5) 0.063(4) 0.000 0.000 -0.017(4)
O6 0.124(12) 0.158(14) 0.137(11) -0.007(10) -0.052(9) 0.058(11)
O7 0.082(7) 0.124(11) 0.103(8) -0.030(8) -0.022(7) -0.030(8)
O8 0.177(13) 0.070(7) 0.080(8) -0.025(6) 0.011(8) -0.019(8)
O9 0.149(12) 0.178(15) 0.183(15) -0.078(12) 0.075(12) -0.072(11)
O10 0.20(3) 0.066(13) 0.32(4) 0.000 0.02(2) 0.000

loop_
_atom_type_symbol
_atom_type_description
_atom_type_scat_dispersion_real
_atom_type_scat_dispersion_imag
_atom_type_scat_source
C C 0.0033 0.0016 'International Tables Vol C Tables 4.2.6.8 and 6.1.1.4'
H H 0.0000 0.0000 'International Tables Vol C Tables 4.2.6.8 and 6.1.1.4'
N N 0.0061 0.0033 'International Tables Vol C Tables 4.2.6.8 and 6.1.1.4'
O O 0.0106 0.0060 'International Tables Vol C Tables 4.2.6.8 and 6.1.1.4'
Cl Cl 0.1484 0.1585 'International Tables Vol C Tables 4.2.6.8 and 6.1.1.4'
Ag Ag -0.8971 1.1015 'International Tables Vol C Tables 4.2.6.8 and 6.1.1.4'

loop_
_geom_angle_atom_site_label_1
_geom_angle_atom_site_label_2
_geom_angle_atom_site_label_3
_geom_angle
_geom_angle_site_symmetry_1
_geom_angle_site_symmetry_3
N1 Ag1 N1 112.1(2) . 3_757
N1 Ag1 N4 117.1(2) . 6_655
N1 Ag1 N4 115.24(19) 3_757 6_655
N1 Ag1 N4 115.24(19) . 8_457
N1 Ag1 N4 117.1(2) 3_757 8_457
N4 Ag1 N4 75.8(2) 6_655 8_457
N3 Ag2 N3 109.5(2) . 8_456
N3 Ag2 N2 105.31(15) . 8_456
N3 Ag2 N2 131.44(14) 8_456 8_456
N3 Ag2 N2 131.44(14) . .
N3 Ag2 N2 105.31(15) 8_456 .
N2 Ag2 N2 73.4(2) 8_456 .
N1 C1 C2 123.7(5) . .
N1 C1 H1 118.1 . .
C2 C1 H1 118.1 . .
C1 C2 C3 119.6(5) . .
C1 C2 H2 120.2 . .
C3 C2 H2 120.2 . .
C2 C3 C4 116.4(6) . .
C2 C3 C6 122.0(5) . .
C4 C3 C6 121.6(5) . .
C5 C4 C3 120.7(5) . .
C5 C4 H4 119.7 . .
C3 C4 H4 119.7 . .
N1 C5 C4 123.2(5) . .
N1 C5 H5 118.4 . .
C4 C5 H5 118.4 . .
C7 C6 C11 116.6(6) . .
C7 C6 C3 121.8(5) . .
C11 C6 C3 121.6(5) . .
C8 C7 C6 121.4(5) . .
C8 C7 H7 119.3 . .
C6 C7 H7 119.3 . .
C7 C8 C9 121.2(5) . .
C7 C8 H8 119.4 . .
C9 C8 H8 119.4 . .
C10 C9 C8 118.0(6) . .
C10 C9 C12 120.1(5) . .
C8 C9 C12 121.8(5) . .
C11 C10 C9 120.7(6) . .
C11 C10 H10 119.6 . .
C9 C10 H10 119.6 . .
C10 C11 C6 122.0(6) . .
C10 C11 H11 119.0 . .
C6 C11 H11 119.0 . .
N2 C12 C9 123.3(5) . .
N2 C12 H12 118.3 . .
C9 C12 H12 118.3 . .
N2 C13 C13 109.3(4) . 8_456
N2 C13 H13A 109.8 . .
C13 C13 H13A 109.8 8_456 .
N2 C13 H13B 109.8 . .
C13 C13 H13B 109.8 8_456 .
H13A C13 H13B 108.3 . .
N3 C14 C15 123.8(5) . .
N3 C14 H14 118.1 . .
C15 C14 H14 118.1 . .
C14 C15 C16 120.1(4) . .
C14 C15 H15 119.9 . .
C16 C15 H15 119.9 . .
C17 C16 C15 116.0(4) . .
C17 C16 C19 122.1(4) . .
C15 C16 C19 121.7(4) . .
C18 C17 C16 120.1(5) . .
C18 C17 H17 120.0 . .
C16 C17 H17 120.0 . .
N3 C18 C17 123.9(5) . .
N3 C18 H18 118.1 . .
C17 C18 H18 118.1 . .
C24 C19 C20 117.8(5) . .
C24 C19 C16 120.7(4) . .
C20 C19 C16 121.3(4) . .
C21 C20 C19 120.6(5) . .
C21 C20 H20 119.7 . .
C19 C20 H20 119.7 . .
C20 C21 C22 121.3(5) . .
C20 C21 H21 119.4 . .
C22 C21 H21 119.4 . .
C21 C22 C23 118.0(5) . .
C21 C22 C25 123.1(5) . .
C23 C22 C25 118.8(5) . .
C24 C23 C22 121.0(5) . .
C24 C23 H23 119.5 . .
C22 C23 H23 119.5 . .
C23 C24 C19 121.1(5) . .
C23 C24 H24 119.5 . .
C19 C24 H24 119.5 . .
N4 C25 C22 124.2(5) . .
N4 C25 H25 117.9 . .
C22 C25 H25 117.9 . .
C26 C26 N4 116.2(8) 3_757 .
C26 C26 H26A 108.2 3_757 .
N4 C26 H26A 108.2 . .
C26 C26 H26B 108.2 3_757 .
N4 C26 H26B 108.2 . .
H26A C26 H26B 107.4 . .
O10 C29 C30 113(2) . .
C30 C30 C29 153(3) 8_456 .
C30 C30 C30 65.7(14) 8_456 3_556
C29 C30 C30 101.2(14) . 3_556
C30 C30 C30 64.4(15) 8_456 6_455
C29 C30 C30 127(2) . 6_455
C30 C30 C30 49.9(14) 3_556 6_455
O1 Cl1 O1 90(3) 6_455 .
O1 Cl1 O3 111.7(13) 6_455 6_455
O1 Cl1 O3 139.2(12) . 6_455
O1 Cl1 O3 139.2(12) 6_455 .
O1 Cl1 O3 111.7(13) . .
O3 Cl1 O3 74(3) 6_455 .
O1 Cl1 O2 105.9(11) 6_455 6_455
O1 Cl1 O2 96.5(16) . 6_455
O3 Cl1 O2 109(3) 6_455 6_455
O3 Cl1 O2 40.2(11) . 6_455
O1 Cl1 O2 96.5(16) 6_455 .
O1 Cl1 O2 105.9(11) . .
O3 Cl1 O2 40.2(11) 6_455 .
O3 Cl1 O2 109(3) . .
O2 Cl1 O2 148(2) 6_455 .
O1 Cl1 O4 111(2) 6_455 .
O1 Cl1 O4 27.5(16) . .
O3 Cl1 O4 112.5(11) 6_455 .
O3 Cl1 O4 102.2(14) . .
O2 Cl1 O4 106.2(11) 6_455 .
O2 Cl1 O4 85.7(11) . .
O1 Cl1 O4 27.5(16) 6_455 6_455
O1 Cl1 O4 111(2) . 6_455
O3 Cl1 O4 102.2(14) 6_455 6_455
O3 Cl1 O4 112.5(11) . 6_455
O2 Cl1 O4 85.7(11) 6_455 6_455
O2 Cl1 O4 106.2(11) . 6_455
O4 Cl1 O4 136(3) . 6_455
O7 Cl2 O7 118.0(10) . 2
O7 Cl2 O6 50.6(6) . .
O7 Cl2 O6 114.6(8) 2 .
O7 Cl2 O6 114.6(8) . 2
O7 Cl2 O6 50.6(6) 2 2
O6 Cl2 O6 155.4(12) . 2
O7 Cl2 O5 121.0(5) . .
O7 Cl2 O5 121.0(5) 2 .
O6 Cl2 O5 102.3(6) . .
O6 Cl2 O5 102.3(6) 2 .
O7 Cl2 O8 111.6(7) . 2
O7 Cl2 O8 57.5(7) 2 2
O6 Cl2 O8 69.8(7) . 2
O6 Cl2 O8 106.0(8) 2 2
O5 Cl2 O8 99.5(4) . 2
O7 Cl2 O8 57.5(7) . .
O7 Cl2 O8 111.6(7) 2 .
O6 Cl2 O8 106.0(8) . .
O6 Cl2 O8 69.8(7) 2 .
O5 Cl2 O8 99.5(4) . .
O8 Cl2 O8 161.0(9) 2 .
C5 N1 C1 116.3(5) . .
C5 N1 Ag1 117.6(4) . .
C1 N1 Ag1 121.3(4) . .
C12 N2 C13 119.0(5) . .
C12 N2 Ag2 130.2(4) . .
C13 N2 Ag2 108.5(4) . .
C14 N3 C18 115.9(4) . .
C14 N3 Ag2 122.3(3) . .
C18 N3 Ag2 121.4(3) . .
C25 N4 C26 117.4(5) . .
C25 N4 Ag1 136.5(4) . 6_655
C26 N4 Ag1 105.2(4) . 6_655
Cl1 O3 O3 52.9(17) . 6_455
O7 O6 Cl2 61.8(7) . .
O7 O6 O8 108.6(12) . 2
Cl2 O6 O8 55.4(6) . 2
O6 O7 Cl2 67.6(8) . .
Cl2 O8 O6 54.8(6) . 2
C29 O10 C29 104(2) . 3_556

loop_
_geom_bond_atom_site_label_1
_geom_bond_atom_site_label_2
_geom_bond_distance
_geom_bond_site_symmetry_2
Ag1 N1 2.278(5) .
Ag1 N1 2.278(5) 3_757
Ag1 N4 2.345(5) 6_655
Ag1 N4 2.345(5) 8_457
Ag2 N3 2.284(4) .
Ag2 N3 2.284(4) 8_456
Ag2 N2 2.382(4) 8_456
Ag2 N2 2.382(4) .
C1 N1 1.348(7) .
C1 C2 1.369(8) .
C1 H1 0.9500 .
C2 C3 1.383(7) .
C2 H2 0.9500 .
C3 C4 1.397(7) .
C3 C6 1.469(8) .
C4 C5 1.354(8) .
C4 H4 0.9500 .
C5 N1 1.342(7) .
C5 H5 0.9500 .
C6 C7 1.394(7) .
C6 C11 1.410(8) .
C7 C8 1.359(7) .
C7 H7 0.9500 .
C8 C9 1.404(7) .
C8 H8 0.9500 .
C9 C10 1.382(8) .
C9 C12 1.451(8) .
C10 C11 1.360(8) .
C10 H10 0.9500 .
C11 H11 0.9500 .
C12 N2 1.255(7) .
C12 H12 0.9500 .
C13 N2 1.464(7) .
C13 C13 1.471(12) 8_456
C13 H13A 0.9900 .
C13 H13B 0.9900 .
C14 N3 1.336(6) .
C14 C15 1.382(6) .
C14 H14 0.9500 .
C15 C16 1.390(7) .
C15 H15 0.9500 .
C16 C17 1.389(6) .
C16 C19 1.480(6) .
C17 C18 1.379(7) .
C17 H17 0.9500 .
C18 N3 1.339(6) .
C18 H18 0.9500 .
C19 C24 1.389(6) .
C19 C20 1.395(7) .
C20 C21 1.378(7) .
C20 H20 0.9500 .
C21 C22 1.380(7) .
C21 H21 0.9500 .
C22 C23 1.390(7) .
C22 C25 1.472(7) .
C23 C24 1.372(7) .
C23 H23 0.9500 .
C24 H24 0.9500 .
C25 N4 1.253(7) .
C25 H25 0.9500 .
C26 C26 1.302(15) 3_757
C26 N4 1.460(7) .
C26 H26A 0.9900 .
C26 H26B 0.9900 .
C28 O9 1.335(17) .
C28 H28A 0.9800 .
C28 H28B 0.9800 .
C28 H28C 0.9800 .
C29 O10 1.41(2) .
C29 C30 1.43(2) .
C30 C30 1.34(3) 8_456
C30 C30 1.58(4) 3_556
C30 C30 1.59(3) 6_455
Cl1 O1 1.37(3) 6_455
Cl1 O1 1.37(3) .
Cl1 O3 1.389(14) 6_455
Cl1 O3 1.389(14) .
Cl1 O2 1.422(12) 6_455
Cl1 O2 1.422(12) .
Cl1 O4 1.45(2) .
Cl1 O4 1.45(2) 6_455
Cl2 O7 1.359(9) .
Cl2 O7 1.359(9) 2
Cl2 O6 1.426(11) .
Cl2 O6 1.426(11) 2
Cl2 O5 1.433(7) .
Cl2 O8 1.435(9) 2
Cl2 O8 1.435(9) .
N4 Ag1 2.345(5) 6_655
O3 O3 1.68(6) 6_455
O6 O7 1.191(15) .
O6 O8 1.636(17) 2
O8 O6 1.636(17) 2
O9 H9 0.8400 .
O10 C29 1.41(2) 3_556

loop_
_geom_torsion_atom_site_label_1
_geom_torsion_atom_site_label_2
_geom_torsion_atom_site_label_3
_geom_torsion_atom_site_label_4
_geom_torsion
_geom_torsion_site_symmetry_1
_geom_torsion_site_symmetry_4
N1 C1 C2 C3 0.1(9) . .
C1 C2 C3 C4 -2.1(8) . .
C1 C2 C3 C6 178.9(5) . .
C2 C3 C4 C5 3.4(8) . .
C6 C3 C4 C5 -177.6(5) . .
C3 C4 C5 N1 -2.8(9) . .
C2 C3 C6 C7 35.8(8) . .
C4 C3 C6 C7 -143.2(5) . .
C2 C3 C6 C11 -145.0(5) . .
C4 C3 C6 C11 36.1(8) . .
C11 C6 C7 C8 -2.0(7) . .
C3 C6 C7 C8 177.2(5) . .
C6 C7 C8 C9 -0.1(8) . .
C7 C8 C9 C10 0.9(7) . .
C7 C8 C9 C12 -177.0(5) . .
C8 C9 C10 C11 0.6(8) . .
C12 C9 C10 C11 178.5(5) . .
C9 C10 C11 C6 -2.9(9) . .
C7 C6 C11 C10 3.6(8) . .
C3 C6 C11 C10 -175.7(5) . .
C10 C9 C12 N2 153.8(5) . .
C8 C9 C12 N2 -28.3(8) . .
N3 C14 C15 C16 0.6(7) . .
C14 C15 C16 C17 3.0(7) . .
C14 C15 C16 C19 -172.6(4) . .
C15 C16 C17 C18 -3.4(7) . .
C19 C16 C17 C18 172.2(5) . .
C16 C17 C18 N3 0.2(8) . .
C17 C16 C19 C24 -19.8(7) . .
C15 C16 C19 C24 155.6(5) . .
C17 C16 C19 C20 164.3(5) . .
C15 C16 C19 C20 -20.3(7) . .
C24 C19 C20 C21 -4.1(8) . .
C16 C19 C20 C21 171.8(5) . .
C19 C20 C21 C22 0.5(9) . .
C20 C21 C22 C23 3.6(9) . .
C20 C21 C22 C25 -175.2(6) . .
C21 C22 C23 C24 -4.1(9) . .
C25 C22 C23 C24 174.8(6) . .
C22 C23 C24 C19 0.4(9) . .
C20 C19 C24 C23 3.7(8) . .
C16 C19 C24 C23 -172.3(5) . .
C21 C22 C25 N4 17.1(11) . .
C23 C22 C25 N4 -161.7(7) . .
O10 C29 C30 C30 -36(4) . 8_456
O10 C29 C30 C30 22(2) . 3_556
O10 C29 C30 C30 70.1(19) . 6_455
C4 C5 N1 C1 0.7(9) . .
C4 C5 N1 Ag1 156.8(5) . .
C2 C1 N1 C5 0.7(8) . .
C2 C1 N1 Ag1 -154.4(4) . .
N1 Ag1 N1 C5 153.9(5) 3_757 .
N4 Ag1 N1 C5 -69.7(5) 6_655 .
N4 Ag1 N1 C5 16.6(5) 8_457 .
N1 Ag1 N1 C1 -51.3(4) 3_757 .
N4 Ag1 N1 C1 85.1(5) 6_655 .
N4 Ag1 N1 C1 171.4(4) 8_457 .
C9 C12 N2 C13 176.0(5) . .
C9 C12 N2 Ag2 -23.3(8) . .
C13 C13 N2 C12 -149.1(5) 8_456 .
C13 C13 N2 Ag2 46.4(6) 8_456 .
N3 Ag2 N2 C12 85.9(5) . .
N3 Ag2 N2 C12 -48.7(5) 8_456 .
N2 Ag2 N2 C12 -178.1(6) 8_456 .
N3 Ag2 N2 C13 -111.8(3) . .
N3 Ag2 N2 C13 113.5(3) 8_456 .
N2 Ag2 N2 C13 -15.8(3) 8_456 .
C15 C14 N3 C18 -3.7(7) . .
C15 C14 N3 Ag2 169.6(3) . .
C17 C18 N3 C14 3.3(8) . .
C17 C18 N3 Ag2 -170.1(4) . .
N3 Ag2 N3 C14 62.5(3) 8_456 .
N2 Ag2 N3 C14 -152.0(3) 8_456 .
N2 Ag2 N3 C14 -70.8(4) . .
N3 Ag2 N3 C18 -124.6(4) 8_456 .
N2 Ag2 N3 C18 21.0(4) 8_456 .
N2 Ag2 N3 C18 102.1(4) . .
C22 C25 N4 C26 176.9(8) . .
C22 C25 N4 Ag1 9.6(12) . 6_655
C26 C26 N4 C25 149.7(11) 3_757 .
C26 C26 N4 Ag1 -39.4(14) 3_757 6_655
O1 Cl1 O3 O3 -105(4) 6_455 6_455
O1 Cl1 O3 O3 137.2(13) . 6_455
O2 Cl1 O3 O3 -149(2) 6_455 6_455
O2 Cl1 O3 O3 20.5(16) . 6_455
O4 Cl1 O3 O3 110.2(12) . 6_455
O4 Cl1 O3 O3 -97(3) 6_455 6_455
O7 Cl2 O6 O7 -107.0(14) 2 .
O6 Cl2 O6 O7 -59.8(9) 2 .
O5 Cl2 O6 O7 120.2(9) . .
O8 Cl2 O6 O7 -144.1(12) 2 .
O8 Cl2 O6 O7 16.5(11) . .
O7 Cl2 O6 O8 144.1(12) . 2
O7 Cl2 O6 O8 37.1(8) 2 2
O6 Cl2 O6 O8 84.3(6) 2 2
O5 Cl2 O6 O8 -95.7(6) . 2
O8 Cl2 O6 O8 160.5(9) . 2
O8 O6 O7 Cl2 -30.6(8) 2 .
O7 Cl2 O7 O6 99.9(11) 2 .
O6 Cl2 O7 O6 156.7(12) 2 .
O5 Cl2 O7 O6 -80.1(11) . .
O8 Cl2 O7 O6 36.3(12) 2 .
O8 Cl2 O7 O6 -161.2(12) . .
O7 Cl2 O8 O6 -139.5(10) . 2
O7 Cl2 O8 O6 -29.2(9) 2 2
O6 Cl2 O8 O6 -154.5(12) . 2
O5 Cl2 O8 O6 99.7(7) . 2
O8 Cl2 O8 O6 -80.3(7) 2 2
C30 C29 O10 C29 -9.6(11) . 3_556
